data_1536343
loop_
_publ_author_name
'Ostuni, A.'
'Bachman, R.E.'
'Pope, M.T.'

_publ_section_title
;
 Multiple diastereomers of [M(n+) (alpha(m)-P2 W17 O61)2](20-n)- (M =
 U(IV), Th(IV), Ce(III); m = 1, 2). Syn- and anti-conformations of the
 polytungstate ligands in alpha(1)alpha(1), alpha(1)alpha(2), and
 alpha(2)alpha(2) complexes
;
_journal_name_full 'Journal of Cluster Science'
_journal_page_first 431
_journal_page_last 446
_journal_volume 14
_journal_year 2003
_chemical_formula_sum 'H86.22 K21.08 O167.65 P4 U W34'
_chemical_name_systematic 'K21.08 (U P4 W34 O124.54) (H2 O)43.11'
_space_group_IT_number 2
_symmetry_space_group_name_Hall '-P 1'
_symmetry_space_group_name_H-M 'P -1'
_cell_angle_alpha 95.728
_cell_angle_beta 102.622
_cell_angle_gamma 100.151
_cell_formula_units_Z 2
_cell_length_a 14.623
_cell_length_b 22.5243
_cell_length_c 24.5558
_cell_volume 7688.037
_citation_journal_id_ASTM JCSCEB
_cod_data_source_file Ostuni_JCSCEB_2003_1088.cif
_cod_data_source_block H86.22K21.08O167.65P4U1W34
_cod_original_formula_sum 'H86.22 K21.08 O167.65 P4 U1 W34'
_cod_database_code 1536343

loop_
_symmetry_equiv_pos_as_xyz
x,y,z
-x,-y,-z

loop_
_atom_site_label
_atom_site_type_symbol
_atom_site_fract_x
_atom_site_fract_y
_atom_site_fract_z
_atom_site_occupancy
_atom_site_U_iso_or_equiv
O147 O-2 0.6278 0.0932 0.9456 1 0.0
O118 O-2 0.6743 0.4011 0.8624 1 0.0
O130 O-2 0.3088 0.3228 0.4555 1 0.0
O140 O-2 0.3256 0.3135 1.0143 1 0.0
O127 O-2 0.9783 0.4757 1.2042 1 0.0
O55 O-2 -0.041 -0.123 0.9517 1 0.0
O154 O-2 0.7734 0.3145 0.7121 1 0.0
O157 O-2 0.5152 0.1955 0.7171 1 0.0
O41 O-2 0.445 0.5363 1.0812 1 0.0
K11 K+1 0.1655 0.2171 0.3816 0.5 0.0
O11 O-2 0.6905 0.162 0.539 1 0.0
O137 O-2 0.3552 0.4469 0.7134 1 0.0
W3 W+6 0.2531 0.2647 0.7672 1 0.0
K26 K+1 0.9752 0.2562 1.4827 1 0.0
K22 K+1 0.8583 0.4339 0.9269 1 0.0
W7 W+6 0.4294 0.152 0.4998 1 0.0
O164 O-2 0.1912 0.1036 0.3481 1 0.0
O158 O-2 0.7941 0.3007 0.9374 1 0.0
W16 W+6 0.6392 0.2008 0.8012 1 0.0
K23 K+1 0.2721 0.1269 1.2584 1 0.0
O107 O-2 0.6854 0.3204 1.3233 1 0.0
K16 K+1 0.6399 0.5835 1.1289 1 0.0
W2 W+6 0.5516 0.4187 0.6055 1 0.0
O115 O-2 0.2026 0.1747 0.5832 1 0.0
O125 O-2 0.2074 0.1764 0.7615 1 0.0
O84 O-2 0.8388 0.2992 1.1635 1 0.0
O15 O-2 0.3449 0.1403 0.5435 1 0.0
O119 O-2 0.7473 0.3866 1.0123 1 0.0
O63 O-2 0.6264 0.1633 1.2408 1 0.0
O112 O-2 0.3154 0.272 0.8393 1 0.0
O70 O-2 0.7639 0.2208 1.325 1 0.0
O50 O-2 1.1559 0.4304 1.5862 1 0.0
O168 O-2 0.9292 -0.0213 1.3497 1 0.0
O116 O-2 0.6556 0.2867 0.7985 1 0.0
O106 O-2 0.9865 0.3677 1.1435 1 0.0
O159 O-2 0.5086 0.4083 0.7786 1 0.0
O12 O-2 0.8606 0.0574 0.6769 1 0.0
O93 O-2 0.3399 0.2303 1.2076 1 0.0
W20 W+6 0.3297 0.2287 1.0173 1 0.0
O155 O-2 0.9035 0.2382 0.7304 1 0.0
O103 O-2 0.3376 0.2168 0.9447 1 0.0
O75 O-2 0.4651 0.3852 1.0958 1 0.0
O134 O-2 0.5602 0.2938 1.1362 1 0.0
W11 W+6 0.7392 0.3903 0.6986 1 0.0
W25 W+6 0.7507 0.3777 1.284 1 0.0
O131 O-2 1.0162 0.2603 1.1751 1 0.0
W1 W+6 0.2981 0.1247 0.7636 1 0.0
O153 O-2 0.4912 0.0127 0.6975 1 0.0
O48 O-2 1.2611 0.4306 1.3733 0.5 0.0
O33 O-2 0.3345 0.0312 1.3299 0.5 0.0
O13 O-2 1.1151 0.4023 0.679 1 0.0
O178 O-2 0.6774 0.5327 0.5115 1 0.0
O90 O-2 0.6465 0.2808 0.4425 1 0.0
K10 K+1 1.0304 0.2817 0.6655 1 0.0
W17 W+6 0.2418 0.2613 0.6126 1 0.0
W4 W+6 0.8225 0.3252 0.5773 1 0.0
O110 O-2 0.6728 0.4465 0.6585 1 0.0
O150 O-2 0.5959 0.1157 0.7666 1 0.0
O65 O-2 0.653 0.4171 1.1371 1 0.0
O68 O-2 0.8222 0.4109 1.1231 1 0.0
O101 O-2 0.3045 0.2664 0.5474 1 0.0
K7 K+1 1.1266 0.3473 1.4757 0.5 0.0
O136 O-2 0.5787 0.2092 1.3374 1 0.0
K13 K+1 0.8044 0.0731 0.4543 1 0.0
O31 O-2 0.3914 0.2107 1.351 1 0.0
K19 K+1 0.949 0.015 0.8949 0.5 0.0
O81 O-2 0.2107 0.0524 0.5694 1 0.0
O169 O-2 1.0985 0.4283 1.5498 1 0.0
O7 O-2 0.9539 0.5517 1.0869 0.5 0.0
O138 O-2 0.6384 0.223 0.6296 1 0.0
O59 O-2 1.0699 0.2817 1.2884 1 0.0
O96 O-2 0.1387 0.2852 0.5798 1 0.0
O30 O-2 1.1615 0.4236 1.0298 1 0.0
O86 O-2 1.0681 0.3811 1.3684 1 0.0
O141 O-2 0.3823 0.0915 0.4477 1 0.0
K25 K+1 0.5176 0.0921 1.3684 1 0.0
O22 O-2 0.5419 0.1818 0.4703 1 0.0
O133 O-2 0.8846 0.1503 1.3807 1 0.0
K27 K+1 1.2027 0.3354 1.2154 0.079 0.0
O27 O-2 1.2247 0.1008 1.1392 1 0.0
W31 W+6 0.4411 0.3691 1.0107 1 0.0
O146 O-2 0.7058 0.214 0.9981 1 0.0
O105 O-2 0.7195 0.2048 0.7416 1 0.0
O47 O-2 1.2776 0.3017 1.3079 0.5 0.0
W33 W+6 0.8167 0.1278 1.1106 1 0.0
W12 W+6 0.4976 0.0902 0.6999 1 0.0
O82 O-2 0.5095 0.3146 0.8411 1 0.0
O43 O-2 0.7018 0.5647 0.4199 0.5 0.0
K18 K+1 0.0989 0.0039 0.8237 1 0.0
W18 W+6 0.9119 0.4027 1.1877 1 0.0
O132 O-2 0.4514 0.3404 1.1931 1 0.0
W34 W+6 0.5438 0.3933 1.1671 1 0.0
O77 O-2 0.7064 0.1252 1.0594 1 0.0
O38 O-2 1.2763 0.3045 1.3311 1 0.0
O149 O-2 0.6589 0.0496 0.5734 1 0.0
W22 W+6 0.8737 0.1884 1.3232 1 0.0
O8 O-2 0.9579 0.097 0.7551 0.5 0.0
P2 P+5 0.7983 0.2549 1.2006 1 0.0
O32 O-2 0.7646 0.3711 0.5189 1 0.0
O129 O-2 0.6291 0.0385 1.221 1 0.0
W21 W+6 0.7265 0.2991 0.9874 1 0.0
W19 W+6 0.9874 0.3304 1.3146 1 0.0
O144 O-2 0.5236 0.488 0.5907 1 0.0
O124 O-2 0.3883 0.0585 1.0897 1 0.0
O4 O-2 0.1782 -0.132 0.9212 0.148 0.0
O36 O-2 1.0246 0.3886 0.7785 0.5 0.0
O49 O-2 0.7293 0.2813 1.2284 1 0.0
O69 O-2 0.7898 0.1279 1.2636 1 0.0
K3 K+1 0.4365 0.0938 1.2483 0.5 0.0
O177 O-2 0.9137 0.1675 0.5507 1 0.0
W23 W+6 0.607 0.1467 0.9945 1 0.0
O2 O-2 0.9977 0.2916 0.9487 1 0.0
W8 W+6 0.3855 0.2934 0.5047 1 0.0
O85 O-2 0.2113 0.2017 1.0127 1 0.0
K12 K+1 1.1679 0.216 1.123 1 0.0
K15 K+1 0.4967 0.0594 0.8487 1 0.0
O126 O-2 1.0298 0.2805 1.0686 1 0.0
O117 O-2 0.615 0.406 0.5473 1 0.0
O72 O-2 0.8217 0.4055 1.2311 1 0.0
P4 P+5 0.5952 0.2701 0.5955 1 0.0
W30 W+6 0.6395 0.2363 1.2898 1 0.0
O121 O-2 0.8373 0.4411 0.739 1 0.0
O52 O-2 0.8771 0.4842 1.512 0.5 0.0
O1 O-2 0.4922 0.2436 0.5616 1 0.0
O71 O-2 0.3843 0.1612 1.0399 1 0.0
O152 O-2 0.3962 0.4326 0.9969 1 0.0
O142 O-2 0.3279 0.3339 0.6459 1 0.0
O79 O-2 0.7677 0.4435 1.3316 1 0.0
K20 K+1 1.3948 0.3909 1.3896 0.5 0.0
O19 O-2 0.498 0.3178 0.4754 1 0.0
W24 W+6 0.4701 0.1221 1.0874 1 0.0
O145 O-2 0.5507 0.1997 0.8407 1 0.0
W15 W+6 0.6444 0.122 0.5947 1 0.0
O88 O-2 0.3705 0.2137 0.4633 1 0.0
W9 W+6 0.4089 0.3845 0.7134 1 0.0
O98 O-2 0.2146 0.2499 0.6807 1 0.0
O25 O-2 0.9648 0.4417 1.0392 1 0.0
K24 K+1 0.0266 0.2919 0.8417 1 0.0
O148 O-2 0.4037 0.0956 0.7431 1 0.0
O24 O-2 0.8442 0.4938 1.5263 0.5 0.0
O139 O-2 0.8277 0.2685 0.6254 1 0.0
O113 O-2 0.3729 0.2167 0.6486 1 0.0
W29 W+6 0.6789 0.1047 1.2017 1 0.0
K17 K+1 0.3992 0.0169 0.9289 0.5 0.0
O100 O-2 0.665 0.3096 1.0656 1 0.0
W14 W+6 0.283 0.1192 0.6073 1 0.0
O108 O-2 0.6034 0.3305 0.6332 1 0.0
O35 O-2 0.4934 0.4105 0.6679 1 0.0
O46 O-2 0.4002 0.0933 0.6355 1 0.0
O9 O-2 0.1818 0.004 1.2294 1 0.0
O109 O-2 0.7964 0.3803 0.6315 1 0.0
O45 O-2 0.9384 0.5921 1.1813 0.5 0.0
W13 W+6 0.593 0.3531 0.8058 1 0.0
O99 O-2 0.8867 0.2481 1.2483 1 0.0
O172 O-2 1.1544 0.4815 1.1564 1 0.0
O62 O-2 0.7561 0.0766 1.155 1 0.0
O23 O-2 0.7917 0.6477 1.0902 1 0.0
O162 O-2 0.357 0.1509 0.8355 1 0.0
O73 O-2 0.5795 0.105 1.137 1 0.0
O171 O-2 1.002 0.0459 0.4622 1 0.0
P1 P+5 0.5738 0.2723 1.0773 1 0.0
O42 O-2 0.7602 0.5358 1.2102 1 0.0
K6 K+1 0.8768 0.3507 0.4374 0.5 0.0
O56 O-2 0.5172 0.1758 0.9502 1 0.0
O143 O-2 0.2247 0.0582 0.7671 1 0.0
W28 W+6 1.0169 0.2088 1.2302 1 0.0
O64 O-2 0.8775 0.2014 1.0918 1 0.0
P3 P+5 0.4375 0.2336 0.7088 1 0.0
O37 O-2 0.5196 0.1196 0.5504 1 0.0
O156 O-2 0.7375 0.1943 0.8541 1 0.0
K1 K+1 0.6586 0.5222 0.8533 1 0.0
O95 O-2 0.7546 0.1911 1.1686 1 0.0
O67 O-2 0.1553 -0.16 1.0456 1 0.0
O29 O-2 0.151 0.0512 0.9926 1 0.0
O170 O-2 1.362 0.4588 1.2574 1 0.0
O5 O-2 0.7983 0.2596 0.5148 1 0.0
O163 O-2 1.037 0.1453 0.6481 1 0.0
O123 O-2 0.9423 0.352 0.5813 1 0.0
O160 O-2 0.4387 0.3355 0.9407 1 0.0
O166 O-2 0.0929 0.1704 0.4715 1 0.0
W6 W+6 0.6291 0.3528 0.4835 1 0.0
O89 O-2 0.9833 0.3722 1.252 1 0.0
O92 O-2 0.5167 0.0935 1.0247 1 0.0
O28 O-2 1.1446 0.1921 0.8748 1 0.0
O26 O-2 0.6616 0.3851 0.746 1 0.0
O57 O-2 0.36 0.2533 1.1035 1 0.0
O14 O-2 0.5057 0.3961 0.3169 0.5 0.0
O54 O-2 0.5794 0.2047 1.0712 1 0.0
O128 O-2 1.1233 0.1854 1.2319 1 0.0
O80 O-2 0.5889 0.1058 0.6571 1 0.0
O53 O-2 0.8848 0.0042 1.3492 0.5 0.0
O161 O-2 0.3749 0.2191 0.7509 1 0.0
O58 O-2 0.3291 -0.0228 1.1768 1 0.0
O21 O-2 1.1687 0.0583 1.1388 0.5 0.0
O111 O-2 0.3287 0.337 0.7531 1 0.0
K8 K+1 0.8611 0.336 0.8419 0.5 0.0
O74 O-2 0.8495 0.3048 1.0501 1 0.0
O34 O-2 0.9741 0.4788 0.6698 1 0.0
O97 O-2 0.6565 0.2844 0.5508 1 0.0
O76 O-2 0.539 0.2555 1.2389 1 0.0
O83 O-2 0.6245 0.4004 0.4336 1 0.0
O102 O-2 0.6985 0.1657 0.4258 1 0.0
O3 O-2 0.2188 0.0417 0.8807 0.5 0.0
O78 O-2 0.6387 0.3824 1.2345 1 0.0
W27 W+6 0.9418 0.2847 1.1039 1 0.0
O135 O-2 0.6087 0.2897 0.9454 1 0.0
O120 O-2 0.9544 0.2653 1.358 1 0.0
W10 W+6 0.6745 0.2111 0.479 1 0.0
K21 K+1 1.0532 0.5287 1.5847 1 0.0
O61 O-2 0.5758 0.4031 1.029 1 0.0
W26 W+6 0.4321 0.2524 1.1747 1 0.0
O10 O-2 1.2101 0.4587 1.0328 0.5 0.0
O16 O-2 1.0203 0.1038 0.7648 1 0.0
O6 O-2 0.9241 0.1724 0.8393 1 0.0
W5 W+6 0.7878 0.2336 0.6929 1 0.0
O175 O-2 0.2491 0.0756 0.9105 1 0.0
K9 K+1 0.6584 0.5042 0.3876 1 0.0
O51 O-2 0.9791 0.1718 1.2931 1 0.0
U1 U+4 0.4517 0.2431 0.8927 1 0.0
O60 O-2 0.4594 0.1754 1.147 1 0.0
O39 O-2 0.4733 0.3525 0.3211 0.5 0.0
W32 W+6 0.7038 0.4183 1.073 1 0.0
O165 O-2 0.7332 0.0356 0.3398 1 0.0
O44 O-2 0.2542 0.1164 0.6748 1 0.0
O114 O-2 0.4831 0.3021 0.7218 1 0.0
O174 O-2 0.575 0.4606 0.3374 1 0.0
K5 K+1 1.1935 0.369 1.226 0.5 0.0
K2 K+1 0.2227 -0.0359 1.0518 1 0.0
O173 O-2 0.6027 0.0184 0.4477 1 0.0
O87 O-2 0.87 0.3522 1.3175 1 0.0
O122 O-2 0.1508 0.2881 0.7722 1 0.0
K4 K+1 0.1363 -0.0746 0.9243 0.5 0.0
O18 O-2 0.241 -0.0714 1.2544 0.5 0.0
O104 O-2 0.4846 0.2789 1.0313 1 0.0
O91 O-2 0.7331 0.4949 1.0707 1 0.0
O17 O-2 1.2306 0.4349 1.3386 0.5 0.0
O40 O-2 0.4441 0.3637 0.5602 1 0.0
O66 O-2 0.9271 0.1497 1.1786 1 0.0
O94 O-2 0.7645 0.154 0.6465 1 0.0
O151 O-2 0.5251 0.4617 1.1954 1 0.0
O176 O-2 0.8212 -0.0044 0.5584 0.5 0.0
K14 K+1 1.0256 0.1644 0.9448 1 0.0
O167 O-2 1.2475 0.352 1.1169 1 0.0
O20 O-2 1.0099 0.0509 1.2839 1 0.0
